data_4074536
loop_
_publ_author_name
'Lund, Clinton L.'
'Schachner, J\"org A.'
'Quail, J. Wilson'
'M\"uller, Jens'

_publ_section_title
;
 [1]Ferrocenophanes, [1]Chromarenophanes, and [1]Vanadarenophanes with
 Aluminium and Gallium in Bridging Positions
;
_journal_issue 24
_journal_name_full Organometallics
_journal_page_first 5817
_journal_paper_doi 10.1021/om060736q
_journal_volume 25
_journal_year 2006
_chemical_formula_moiety 'C21 H38 Al Fe N Si3, 0.5(C6 H6)'
_chemical_formula_sum 'C24 H41 Al Fe N Si3'
_chemical_formula_weight 510.68
_chemical_name_systematic
; 
 ? 
;
_space_group_IT_number 2
_symmetry_cell_setting triclinic
_symmetry_space_group_name_Hall '-P 1'
_symmetry_space_group_name_H-M 'P -1'
_atom_sites_solution_hydrogens geom
_atom_sites_solution_primary direct
_atom_sites_solution_secondary difmap
_audit_creation_method SHELXL-97
_cell_angle_alpha 79.4549(12)
_cell_angle_beta 85.2343(11)
_cell_angle_gamma 61.3777(10)
_cell_formula_units_Z 2
_cell_length_a 9.0703(2)
_cell_length_b 9.1867(2)
_cell_length_c 18.8627(3)
_cell_measurement_reflns_used 25162
_cell_measurement_temperature 173(2)
_cell_measurement_theta_max 32.032
_cell_measurement_theta_min 0.998
_cell_volume 1356.36(5)
_computing_cell_refinement 'HKL Scalepack (Otwinowski & Minor 1997)'
_computing_data_collection 'Collect (Nonius BV, 1998)'
_computing_data_reduction 'HKL Denzo and Scalepack (Otwinowski & Minor 1997)'
_computing_molecular_graphics 'Ortep-3 for Windows (Farrugia, 1997)'
_computing_publication_material 'SHELXL-97 (Sheldrick, 1997)'
_computing_structure_refinement 'SHELXL-97 (Sheldrick, 1997)'
_computing_structure_solution 'SIR97 (Altomare et al., 1997)'
_diffrn_ambient_temperature 173(2)
_diffrn_detector_area_resol_mean 9
_diffrn_measured_fraction_theta_full 0.999
_diffrn_measured_fraction_theta_max 0.999
_diffrn_measurement_device 'Nonius KappaCCD'
_diffrn_measurement_method '\f scans and \w scans with \k offsets'
_diffrn_radiation_monochromator 'horizonally mounted graphite crystal'
_diffrn_radiation_source 'fine-focus sealed tube'
_diffrn_radiation_type MoK\a
_diffrn_radiation_wavelength 0.71073
_diffrn_reflns_av_R_equivalents 0.0615
_diffrn_reflns_av_sigmaI/netI 0.0546
_diffrn_reflns_limit_h_max 12
_diffrn_reflns_limit_h_min -12
_diffrn_reflns_limit_k_max 13
_diffrn_reflns_limit_k_min -12
_diffrn_reflns_limit_l_max 24
_diffrn_reflns_limit_l_min -26
_diffrn_reflns_number 35005
_diffrn_reflns_theta_full 30.51
_diffrn_reflns_theta_max 30.51
_diffrn_reflns_theta_min 2.56
_diffrn_standards_decay_% 0
_diffrn_standards_interval_count 0
_diffrn_standards_interval_time 0
_diffrn_standards_number 0
_exptl_absorpt_coefficient_mu 0.733
_exptl_absorpt_correction_T_max 0.924
_exptl_absorpt_correction_T_min 0.889
_exptl_absorpt_correction_type psi-scan
_exptl_absorpt_process_details 'Shelxtl 6.10 (Bruker-AXS, 2000)'
_exptl_crystal_colour orange
_exptl_crystal_density_diffrn 1.250
_exptl_crystal_density_method 'not measured'
_exptl_crystal_description chip
_exptl_crystal_F_000 546
_exptl_crystal_size_max 0.15
_exptl_crystal_size_mid 0.14
_exptl_crystal_size_min 0.11
_refine_diff_density_max 0.333
_refine_diff_density_min -0.534
_refine_diff_density_rms 0.073
_refine_ls_extinction_method none
_refine_ls_goodness_of_fit_ref 1.025
_refine_ls_hydrogen_treatment constr
_refine_ls_matrix_type full
_refine_ls_number_parameters 281
_refine_ls_number_reflns 8264
_refine_ls_number_restraints 0
_refine_ls_restrained_S_all 1.025
_refine_ls_R_factor_all 0.0739
_refine_ls_R_factor_gt 0.0449
_refine_ls_shift/su_max 0.001
_refine_ls_shift/su_mean 0.000
_refine_ls_structure_factor_coef Fsqd
_refine_ls_weighting_details 'calc w=1/[\s^2^(Fo^2^)+(0.0402P)^2^+0.7843P] where P=(Fo^2^+2Fc^2^)/3'
_refine_ls_weighting_scheme calc
_refine_ls_wR_factor_gt 0.0942
_refine_ls_wR_factor_ref 0.1070
_reflns_number_gt 6024
_reflns_number_total 8264
_reflns_threshold_expression >2\s(I)
_cod_data_source_file om060736qsi20060814_105958.cif
_cod_data_source_block 354b
_cod_database_code 4074536

loop_
_symmetry_equiv_pos_as_xyz
'x, y, z'
'-x, -y, -z'

loop_
_atom_site_label
_atom_site_type_symbol
_atom_site_fract_x
_atom_site_fract_y
_atom_site_fract_z
_atom_site_U_iso_or_equiv
_atom_site_adp_type
_atom_site_occupancy
_atom_site_symmetry_multiplicity
_atom_site_calc_flag
_atom_site_refinement_flags
Al1 Al 0.65401(7) 0.77014(7) 0.22558(3) 0.02154(12) Uani 1 1 d .
Fe1 Fe 0.76902(3) 0.54794(4) 0.127769(14) 0.02420(8) Uani 1 1 d .
N1 N 0.6256(2) 1.0050(2) 0.20577(9) 0.0280(4) Uani 1 1 d .
Si1 Si 0.55035(7) 1.02814(7) 0.30002(3) 0.02454(12) Uani 1 1 d .
Si2 Si 0.37185(7) 0.80159(7) 0.34661(3) 0.02566(12) Uani 1 1 d .
Si3 Si 0.74140(7) 0.67784(7) 0.39757(3) 0.02598(12) Uani 1 1 d .
C1 C 0.5401(2) 0.7390(2) 0.14767(10) 0.0244(4) Uani 1 1 d .
C2 C 0.5920(3) 0.7676(3) 0.07373(11) 0.0285(4) Uani 1 1 d .
H2 H 0.6060 0.8623 0.0525 0.034 Uiso 1 1 calc R
C3 C 0.6190(3) 0.6335(3) 0.03747(11) 0.0305(4) Uani 1 1 d .
H3 H 0.6546 0.6234 -0.0110 0.037 Uiso 1 1 calc R
C4 C 0.5834(3) 0.5183(3) 0.08652(11) 0.0310(4) Uani 1 1 d .
H4 H 0.5914 0.4166 0.0772 0.037 Uiso 1 1 calc R
C5 C 0.5331(2) 0.5832(3) 0.15289(11) 0.0274(4) Uani 1 1 d .
H5 H 0.4998 0.5312 0.1947 0.033 Uiso 1 1 calc R
C6 C 0.8797(2) 0.5858(3) 0.20729(11) 0.0278(4) Uani 1 1 d .
C7 C 0.9625(3) 0.5954(3) 0.13898(12) 0.0338(5) Uani 1 1 d .
H7 H 0.9737 0.6904 0.1159 0.041 Uiso 1 1 calc R
C8 C 1.0249(3) 0.4419(3) 0.11109(12) 0.0383(5) Uani 1 1 d .
H8 H 1.0820 0.4186 0.0667 0.046 Uiso 1 1 calc R
C9 C 0.9859(3) 0.3309(3) 0.16178(12) 0.0356(5) Uani 1 1 d .
H9 H 1.0120 0.2196 0.1576 0.043 Uiso 1 1 calc R
C10 C 0.9005(3) 0.4171(3) 0.22019(11) 0.0314(5) Uani 1 1 d .
H10 H 0.8623 0.3700 0.2620 0.038 Uiso 1 1 calc R
C11 C 0.5733(2) 0.8133(2) 0.32701(10) 0.0219(4) Uani 1 1 d .
C12 C 0.4978(4) 1.1231(3) 0.14992(13) 0.0434(6) Uani 1 1 d .
H12A H 0.5440 1.1004 0.1019 0.052 Uiso 1 1 calc R
H12B H 0.4677 1.2390 0.1539 0.052 Uiso 1 1 calc R
H12C H 0.3975 1.1079 0.1571 0.052 Uiso 1 1 calc R
C13 C 0.7851(3) 1.0132(3) 0.18800(14) 0.0448(6) Uani 1 1 d .
H13A H 0.8215 0.9861 0.1396 0.054 Uiso 1 1 calc R
H13B H 0.8721 0.9322 0.2232 0.054 Uiso 1 1 calc R
H13C H 0.7666 1.1268 0.1896 0.054 Uiso 1 1 calc R
C14 C 0.3366(3) 1.2136(3) 0.29786(15) 0.0431(6) Uani 1 1 d .
H14A H 0.2943 1.2243 0.3472 0.052 Uiso 1 1 calc R
H14B H 0.2606 1.1982 0.2697 0.052 Uiso 1 1 calc R
H14C H 0.3428 1.3156 0.2756 0.052 Uiso 1 1 calc R
C15 C 0.6834(3) 1.0915(3) 0.34386(14) 0.0396(5) Uani 1 1 d .
H15A H 0.6452 1.1067 0.3934 0.048 Uiso 1 1 calc R
H15B H 0.6739 1.1974 0.3167 0.048 Uiso 1 1 calc R
H15C H 0.8008 1.0038 0.3445 0.048 Uiso 1 1 calc R
C16 C 0.2130(3) 0.9180(3) 0.27204(14) 0.0441(6) Uani 1 1 d .
H16A H 0.1252 0.8834 0.2793 0.053 Uiso 1 1 calc R
H16B H 0.2681 0.8923 0.2257 0.053 Uiso 1 1 calc R
H16C H 0.1624 1.0391 0.2721 0.053 Uiso 1 1 calc R
C17 C 0.2632(4) 0.8853(4) 0.43028(15) 0.0512(7) Uani 1 1 d .
H17A H 0.1558 0.8832 0.4351 0.061 Uiso 1 1 calc R
H17B H 0.2429 1.0011 0.4270 0.061 Uiso 1 1 calc R
H17C H 0.3341 0.8153 0.4724 0.061 Uiso 1 1 calc R
C18 C 0.4083(3) 0.5800(3) 0.35694(18) 0.0505(7) Uani 1 1 d .
H18A H 0.3041 0.5807 0.3462 0.061 Uiso 1 1 calc R
H18B H 0.4438 0.5235 0.4065 0.061 Uiso 1 1 calc R
H18C H 0.4961 0.5198 0.3235 0.061 Uiso 1 1 calc R
C19 C 0.7831(4) 0.4544(3) 0.42143(16) 0.0544(7) Uani 1 1 d .
H19A H 0.8805 0.3907 0.4539 0.065 Uiso 1 1 calc R
H19B H 0.8061 0.4047 0.3774 0.065 Uiso 1 1 calc R
H19C H 0.6846 0.4510 0.4455 0.065 Uiso 1 1 calc R
C20 C 0.6867(3) 0.7614(4) 0.48543(13) 0.0491(7) Uani 1 1 d .
H20A H 0.7846 0.7013 0.5177 0.059 Uiso 1 1 calc R
H20B H 0.5934 0.7449 0.5081 0.059 Uiso 1 1 calc R
H20C H 0.6535 0.8816 0.4763 0.059 Uiso 1 1 calc R
C21 C 0.9536(3) 0.6580(3) 0.37125(14) 0.0442(6) Uani 1 1 d .
H21A H 1.0359 0.5801 0.4088 0.053 Uiso 1 1 calc R
H21B H 0.9485 0.7685 0.3658 0.053 Uiso 1 1 calc R
H21C H 0.9874 0.6151 0.3255 0.053 Uiso 1 1 calc R
C31 C 0.1104(3) 1.0242(3) 0.03636(13) 0.0411(6) Uani 1 1 d .
H31 H 0.1870 1.0419 0.0613 0.049 Uiso 1 1 d R
C32 C 0.1529(3) 0.8652(3) 0.02375(12) 0.0406(6) Uani 1 1 d .
H32 H 0.2593 0.7723 0.0403 0.049 Uiso 1 1 d R
C33 C 0.0430(3) 0.8412(3) -0.01272(12) 0.0394(5) Uani 1 1 d .
H33 H 0.0737 0.7304 -0.0214 0.047 Uiso 1 1 d R

loop_
_atom_site_aniso_label
_atom_site_aniso_U_11
_atom_site_aniso_U_22
_atom_site_aniso_U_33
_atom_site_aniso_U_23
_atom_site_aniso_U_13
_atom_site_aniso_U_12
Al1 0.0207(3) 0.0221(3) 0.0210(3) 0.0004(2) -0.0031(2) -0.0104(2)
Fe1 0.02039(14) 0.02721(15) 0.02020(14) -0.00076(11) -0.00290(10) -0.00808(11)
N1 0.0320(9) 0.0275(9) 0.0266(8) 0.0045(7) -0.0047(7) -0.0181(7)
Si1 0.0255(3) 0.0204(3) 0.0280(3) -0.0006(2) -0.0045(2) -0.0115(2)
Si2 0.0237(3) 0.0255(3) 0.0291(3) -0.0028(2) 0.0020(2) -0.0136(2)
Si3 0.0272(3) 0.0249(3) 0.0219(3) 0.0007(2) -0.0055(2) -0.0100(2)
C1 0.0182(8) 0.0253(9) 0.0253(9) -0.0008(7) -0.0053(7) -0.0073(7)
C2 0.0255(10) 0.0294(10) 0.0257(9) 0.0038(8) -0.0075(8) -0.0109(8)
C3 0.0246(10) 0.0379(11) 0.0228(9) -0.0034(8) -0.0062(8) -0.0093(9)
C4 0.0300(11) 0.0348(11) 0.0294(10) -0.0073(9) -0.0044(8) -0.0149(9)
C5 0.0248(10) 0.0349(11) 0.0253(9) -0.0035(8) -0.0010(8) -0.0165(9)
C6 0.0199(9) 0.0347(11) 0.0256(9) -0.0016(8) -0.0042(7) -0.0109(8)
C7 0.0218(10) 0.0470(13) 0.0313(11) -0.0028(9) -0.0010(8) -0.0163(9)
C8 0.0204(10) 0.0528(14) 0.0313(11) -0.0099(10) 0.0013(8) -0.0081(10)
C9 0.0281(11) 0.0330(11) 0.0307(11) -0.0054(9) -0.0082(9) -0.0014(9)
C10 0.0282(10) 0.0317(11) 0.0239(9) 0.0012(8) -0.0069(8) -0.0067(9)
C11 0.0213(9) 0.0208(9) 0.0222(8) 0.0013(7) -0.0028(7) -0.0101(7)
C12 0.0606(16) 0.0284(11) 0.0336(12) 0.0091(9) -0.0183(11) -0.0170(11)
C13 0.0532(15) 0.0520(15) 0.0471(14) -0.0079(12) 0.0122(12) -0.0410(13)
C14 0.0338(12) 0.0252(11) 0.0618(16) -0.0025(11) -0.0014(11) -0.0085(10)
C15 0.0484(14) 0.0343(12) 0.0449(13) -0.0054(10) -0.0093(11) -0.0254(11)
C16 0.0257(11) 0.0546(15) 0.0510(15) 0.0017(12) -0.0073(10) -0.0205(11)
C17 0.0489(15) 0.0721(19) 0.0457(14) -0.0227(14) 0.0188(12) -0.0373(15)
C18 0.0364(13) 0.0316(12) 0.088(2) -0.0053(13) 0.0023(13) -0.0211(11)
C19 0.0700(19) 0.0330(13) 0.0537(16) 0.0145(11) -0.0312(14) -0.0218(13)
C20 0.0464(15) 0.0557(16) 0.0282(11) -0.0084(11) -0.0083(10) -0.0088(12)
C21 0.0286(11) 0.0533(15) 0.0431(13) 0.0020(11) -0.0125(10) -0.0149(11)
C31 0.0362(12) 0.0585(16) 0.0325(12) -0.0103(11) 0.0004(10) -0.0244(12)
C32 0.0293(11) 0.0439(13) 0.0324(11) -0.0038(10) 0.0001(9) -0.0052(10)
C33 0.0478(14) 0.0347(12) 0.0329(11) -0.0064(9) 0.0039(10) -0.0175(11)

loop_
_atom_type_symbol
_atom_type_description
_atom_type_scat_dispersion_real
_atom_type_scat_dispersion_imag
_atom_type_scat_source
C C 0.0033 0.0016 'International Tables Vol C Tables 4.2.6.8 and 6.1.1.4'
H H 0.0000 0.0000 'International Tables Vol C Tables 4.2.6.8 and 6.1.1.4'
Al Al 0.0645 0.0514 'International Tables Vol C Tables 4.2.6.8 and 6.1.1.4'
Fe Fe 0.3463 0.8444 'International Tables Vol C Tables 4.2.6.8 and 6.1.1.4'
N N 0.0061 0.0033 'International Tables Vol C Tables 4.2.6.8 and 6.1.1.4'
Si Si 0.0817 0.0704 'International Tables Vol C Tables 4.2.6.8 and 6.1.1.4'

loop_
_geom_angle_atom_site_label_1
_geom_angle_atom_site_label_2
_geom_angle_atom_site_label_3
_geom_angle
_geom_angle_site_symmetry_1
_geom_angle_site_symmetry_3
C6 Al1 C1 94.51(8) . .
C6 Al1 N1 116.79(8) . .
C1 Al1 N1 109.34(8) . .
C6 Al1 C11 121.68(8) . .
C1 Al1 C11 128.85(8) . .
N1 Al1 C11 86.71(7) . .
C6 Al1 Si1 132.74(7) . .
C1 Al1 Si1 130.70(6) . .
N1 Al1 Si1 43.43(5) . .
C11 Al1 Si1 43.29(5) . .
C6 Al1 Fe1 47.28(6) . .
C1 Al1 Fe1 47.24(6) . .
N1 Al1 Fe1 125.47(5) . .
C11 Al1 Fe1 147.81(6) . .
Si1 Al1 Fe1 168.90(3) . .
C2 Fe1 C10 148.57(9) . .
C2 Fe1 C5 68.32(8) . .
C10 Fe1 C5 103.50(9) . .
C2 Fe1 C7 103.64(9) . .
C10 Fe1 C7 68.02(9) . .
C5 Fe1 C7 150.65(9) . .
C2 Fe1 C1 41.90(8) . .
C10 Fe1 C1 111.57(8) . .
C5 Fe1 C1 41.66(8) . .
C7 Fe1 C1 113.32(9) . .
C2 Fe1 C6 111.77(9) . .
C10 Fe1 C6 41.61(9) . .
C5 Fe1 C6 113.23(8) . .
C7 Fe1 C6 41.59(8) . .
C1 Fe1 C6 91.87(8) . .
C2 Fe1 C9 165.78(9) . .
C10 Fe1 C9 40.81(8) . .
C5 Fe1 C9 124.56(9) . .
C7 Fe1 C9 68.20(10) . .
C1 Fe1 C9 151.45(8) . .
C6 Fe1 C9 70.43(9) . .
C2 Fe1 C3 40.90(8) . .
C10 Fe1 C3 165.62(9) . .
C5 Fe1 C3 68.14(8) . .
C7 Fe1 C3 125.05(9) . .
C1 Fe1 C3 70.55(8) . .
C6 Fe1 C3 151.85(9) . .
C9 Fe1 C3 133.77(9) . .
C2 Fe1 C4 68.39(9) . .
C10 Fe1 C4 126.06(9) . .
C5 Fe1 C4 40.92(8) . .
C7 Fe1 C4 164.06(9) . .
C1 Fe1 C4 70.61(8) . .
C6 Fe1 C4 153.59(8) . .
C9 Fe1 C4 116.32(9) . .
C3 Fe1 C4 40.14(9) . .
C2 Fe1 C8 126.16(9) . .
C10 Fe1 C8 68.11(9) . .
C5 Fe1 C8 163.79(10) . .
C7 Fe1 C8 40.80(9) . .
C1 Fe1 C8 153.63(9) . .
C6 Fe1 C8 70.36(9) . .
C9 Fe1 C8 40.24(10) . .
C3 Fe1 C8 116.75(9) . .
C4 Fe1 C8 132.36(9) . .
C2 Fe1 Al1 74.73(6) . .
C10 Fe1 Al1 73.84(6) . .
C5 Fe1 Al1 75.28(6) . .
C7 Fe1 Al1 75.37(6) . .
C1 Fe1 Al1 46.10(6) . .
C6 Fe1 Al1 45.77(6) . .
C9 Fe1 Al1 112.74(6) . .
C3 Fe1 Al1 113.49(6) . .
C4 Fe1 Al1 113.95(6) . .
C8 Fe1 Al1 113.69(7) . .
C12 N1 C13 108.58(19) . .
C12 N1 Si1 113.93(15) . .
C13 N1 Si1 115.60(15) . .
C12 N1 Al1 115.12(14) . .
C13 N1 Al1 114.12(15) . .
Si1 N1 Al1 88.61(7) . .
C11 Si1 N1 96.47(8) . .
C11 Si1 C14 119.20(10) . .
N1 Si1 C14 108.91(11) . .
C11 Si1 C15 120.05(10) . .
N1 Si1 C15 107.64(10) . .
C14 Si1 C15 103.60(12) . .
C11 Si1 Al1 48.51(6) . .
N1 Si1 Al1 47.96(5) . .
C14 Si1 Al1 126.84(9) . .
C15 Si1 Al1 127.74(8) . .
C16 Si2 C17 106.15(13) . .
C16 Si2 C18 104.04(13) . .
C17 Si2 C18 107.12(14) . .
C16 Si2 C11 113.48(10) . .
C17 Si2 C11 113.89(11) . .
C18 Si2 C11 111.46(10) . .
C19 Si3 C21 103.48(14) . .
C19 Si3 C20 105.07(13) . .
C21 Si3 C20 106.53(13) . .
C19 Si3 C11 115.18(11) . .
C21 Si3 C11 113.99(10) . .
C20 Si3 C11 111.71(10) . .
C5 C1 C2 103.58(17) . .
C5 C1 Al1 119.52(14) . .
C2 C1 Al1 117.84(14) . .
C5 C1 Fe1 68.97(11) . .
C2 C1 Fe1 68.62(11) . .
Al1 C1 Fe1 86.67(7) . .
C3 C2 C1 110.42(18) . .
C3 C2 Fe1 70.80(12) . .
C1 C2 Fe1 69.48(11) . .
C3 C2 H2 124.8 . .
C1 C2 H2 124.8 . .
Fe1 C2 H2 126.5 . .
C4 C3 C2 107.88(18) . .
C4 C3 Fe1 70.00(12) . .
C2 C3 Fe1 68.29(11) . .
C4 C3 H3 126.1 . .
C2 C3 H3 126.1 . .
Fe1 C3 H3 127.2 . .
C3 C4 C5 107.34(19) . .
C3 C4 Fe1 69.86(12) . .
C5 C4 Fe1 68.45(12) . .
C3 C4 H4 126.3 . .
C5 C4 H4 126.3 . .
Fe1 C4 H4 126.9 . .
C4 C5 C1 110.76(18) . .
C4 C5 Fe1 70.62(12) . .
C1 C5 Fe1 69.37(11) . .
C4 C5 H5 124.6 . .
C1 C5 H5 124.6 . .
Fe1 C5 H5 127.0 . .
C10 C6 C7 103.66(18) . .
C10 C6 Al1 117.17(15) . .
C7 C6 Al1 120.57(15) . .
C10 C6 Fe1 68.79(12) . .
C7 C6 Fe1 69.07(12) . .
Al1 C6 Fe1 86.95(8) . .
C8 C7 C6 110.6(2) . .
C8 C7 Fe1 70.68(13) . .
C6 C7 Fe1 69.34(12) . .
C8 C7 H7 124.7 . .
C6 C7 H7 124.7 . .
Fe1 C7 H7 126.9 . .
C9 C8 C7 107.46(19) . .
C9 C8 Fe1 69.72(12) . .
C7 C8 Fe1 68.52(12) . .
C9 C8 H8 126.3 . .
C7 C8 H8 126.3 . .
Fe1 C8 H8 127.0 . .
C8 C9 C10 107.4(2) . .
C8 C9 Fe1 70.05(12) . .
C10 C9 Fe1 68.41(12) . .
C8 C9 H9 126.3 . .
C10 C9 H9 126.3 . .
Fe1 C9 H9 126.8 . .
C9 C10 C6 110.88(19) . .
C9 C10 Fe1 70.79(12) . .
C6 C10 Fe1 69.60(11) . .
C9 C10 H10 124.6 . .
C6 C10 H10 124.6 . .
Fe1 C10 H10 126.7 . .
Si1 C11 Si2 115.80(10) . .
Si1 C11 Si3 113.11(10) . .
Si2 C11 Si3 113.47(9) . .
Si1 C11 Al1 88.20(8) . .
Si2 C11 Al1 110.98(9) . .
Si3 C11 Al1 112.80(9) . .
N1 C12 H12A 109.5 . .
N1 C12 H12B 109.5 . .
H12A C12 H12B 109.5 . .
N1 C12 H12C 109.5 . .
H12A C12 H12C 109.5 . .
H12B C12 H12C 109.5 . .
N1 C13 H13A 109.5 . .
N1 C13 H13B 109.5 . .
H13A C13 H13B 109.5 . .
N1 C13 H13C 109.5 . .
H13A C13 H13C 109.5 . .
H13B C13 H13C 109.5 . .
Si1 C14 H14A 109.5 . .
Si1 C14 H14B 109.5 . .
H14A C14 H14B 109.5 . .
Si1 C14 H14C 109.5 . .
H14A C14 H14C 109.5 . .
H14B C14 H14C 109.5 . .
Si1 C15 H15A 109.5 . .
Si1 C15 H15B 109.5 . .
H15A C15 H15B 109.5 . .
Si1 C15 H15C 109.5 . .
H15A C15 H15C 109.5 . .
H15B C15 H15C 109.5 . .
Si2 C16 H16A 109.5 . .
Si2 C16 H16B 109.5 . .
H16A C16 H16B 109.5 . .
Si2 C16 H16C 109.5 . .
H16A C16 H16C 109.5 . .
H16B C16 H16C 109.5 . .
Si2 C17 H17A 109.5 . .
Si2 C17 H17B 109.5 . .
H17A C17 H17B 109.5 . .
Si2 C17 H17C 109.5 . .
H17A C17 H17C 109.5 . .
H17B C17 H17C 109.5 . .
Si2 C18 H18A 109.5 . .
Si2 C18 H18B 109.5 . .
H18A C18 H18B 109.5 . .
Si2 C18 H18C 109.5 . .
H18A C18 H18C 109.5 . .
H18B C18 H18C 109.5 . .
Si3 C19 H19A 109.5 . .
Si3 C19 H19B 109.5 . .
H19A C19 H19B 109.5 . .
Si3 C19 H19C 109.5 . .
H19A C19 H19C 109.5 . .
H19B C19 H19C 109.5 . .
Si3 C20 H20A 109.5 . .
Si3 C20 H20B 109.5 . .
H20A C20 H20B 109.5 . .
Si3 C20 H20C 109.5 . .
H20A C20 H20C 109.5 . .
H20B C20 H20C 109.5 . .
Si3 C21 H21A 109.5 . .
Si3 C21 H21B 109.5 . .
H21A C21 H21B 109.5 . .
Si3 C21 H21C 109.5 . .
H21A C21 H21C 109.5 . .
H21B C21 H21C 109.5 . .
C32 C31 C33 120.0(2) . 2_575
C32 C31 H31 120.3 . .
C33 C31 H31 119.8 2_575 .
C33 C32 C31 119.9(2) . .
C33 C32 H32 120.5 . .
C31 C32 H32 119.6 . .
C32 C33 C31 120.1(2) . 2_575
C32 C33 H33 119.3 . .
C31 C33 H33 120.5 2_575 .

loop_
_geom_bond_atom_site_label_1
_geom_bond_atom_site_label_2
_geom_bond_distance
_geom_bond_site_symmetry_2
Al1 C6 1.988(2) .
Al1 C1 2.000(2) .
Al1 N1 2.0123(17) .
Al1 C11 2.0301(19) .
Al1 Si1 2.7087(8) .
Al1 Fe1 2.7708(6) .
Fe1 C2 2.026(2) .
Fe1 C10 2.028(2) .
Fe1 C5 2.032(2) .
Fe1 C7 2.035(2) .
Fe1 C1 2.0377(19) .
Fe1 C6 2.038(2) .
Fe1 C9 2.059(2) .
Fe1 C3 2.059(2) .
Fe1 C4 2.061(2) .
Fe1 C8 2.064(2) .
N1 C12 1.487(3) .
N1 C13 1.492(3) .
N1 Si1 1.8627(18) .
Si1 C11 1.8583(19) .
Si1 C14 1.867(2) .
Si1 C15 1.869(2) .
Si2 C16 1.873(2) .
Si2 C17 1.874(2) .
Si2 C18 1.874(2) .
Si2 C11 1.8835(19) .
Si3 C19 1.872(3) .
Si3 C21 1.877(2) .
Si3 C20 1.883(2) .
Si3 C11 1.8864(19) .
C1 C5 1.447(3) .
C1 C2 1.453(3) .
C2 C3 1.428(3) .
C2 H2 0.9500 .
C3 C4 1.414(3) .
C3 H3 0.9500 .
C4 C5 1.431(3) .
C4 H4 0.9500 .
C5 H5 0.9500 .
C6 C10 1.444(3) .
C6 C7 1.446(3) .
C7 C8 1.429(3) .
C7 H7 0.9500 .
C8 C9 1.418(3) .
C8 H8 0.9500 .
C9 C10 1.425(3) .
C9 H9 0.9500 .
C10 H10 0.9500 .
C12 H12A 0.9800 .
C12 H12B 0.9800 .
C12 H12C 0.9800 .
C13 H13A 0.9800 .
C13 H13B 0.9800 .
C13 H13C 0.9800 .
C14 H14A 0.9800 .
C14 H14B 0.9800 .
C14 H14C 0.9800 .
C15 H15A 0.9800 .
C15 H15B 0.9800 .
C15 H15C 0.9800 .
C16 H16A 0.9800 .
C16 H16B 0.9800 .
C16 H16C 0.9800 .
C17 H17A 0.9800 .
C17 H17B 0.9800 .
C17 H17C 0.9800 .
C18 H18A 0.9800 .
C18 H18B 0.9800 .
C18 H18C 0.9800 .
C19 H19A 0.9800 .
C19 H19B 0.9800 .
C19 H19C 0.9800 .
C20 H20A 0.9800 .
C20 H20B 0.9800 .
C20 H20C 0.9800 .
C21 H21A 0.9800 .
C21 H21B 0.9800 .
C21 H21C 0.9800 .
C31 C32 1.382(4) .
C31 C33 1.384(3) 2_575
C31 H31 0.9600 .
C32 C33 1.377(4) .
C32 H32 0.9600 .
C33 C31 1.384(3) 2_575
C33 H33 0.9599 .

loop_
_geom_torsion_atom_site_label_1
_geom_torsion_atom_site_label_2
_geom_torsion_atom_site_label_3
_geom_torsion_atom_site_label_4
_geom_torsion
_geom_torsion_site_symmetry_1
_geom_torsion_site_symmetry_4
C6 Al1 Fe1 C2 -143.35(10) . .
C1 Al1 Fe1 C2 36.10(10) . .
N1 Al1 Fe1 C2 -47.87(9) . .
C11 Al1 Fe1 C2 133.83(13) . .
Si1 Al1 Fe1 C2 -48.13(15) . .
C6 Al1 Fe1 C10 36.45(11) . .
C1 Al1 Fe1 C10 -144.10(10) . .
N1 Al1 Fe1 C10 131.93(10) . .
C11 Al1 Fe1 C10 -46.36(13) . .
Si1 Al1 Fe1 C10 131.67(15) . .
C6 Al1 Fe1 C5 145.56(10) . .
C1 Al1 Fe1 C5 -34.99(10) . .
N1 Al1 Fe1 C5 -118.96(9) . .
C11 Al1 Fe1 C5 62.75(13) . .
Si1 Al1 Fe1 C5 -119.22(15) . .
C6 Al1 Fe1 C7 -34.46(11) . .
C1 Al1 Fe1 C7 144.99(10) . .
N1 Al1 Fe1 C7 61.02(9) . .
C11 Al1 Fe1 C7 -117.27(13) . .
Si1 Al1 Fe1 C7 60.76(15) . .
C6 Al1 Fe1 C1 -179.45(11) . .
N1 Al1 Fe1 C1 -83.97(10) . .
C11 Al1 Fe1 C1 97.74(13) . .
Si1 Al1 Fe1 C1 -84.23(16) . .
C1 Al1 Fe1 C6 179.45(11) . .
N1 Al1 Fe1 C6 95.48(11) . .
C11 Al1 Fe1 C6 -82.82(14) . .
Si1 Al1 Fe1 C6 95.22(16) . .
C6 Al1 Fe1 C9 23.84(11) . .
C1 Al1 Fe1 C9 -156.72(11) . .
N1 Al1 Fe1 C9 119.32(10) . .
C11 Al1 Fe1 C9 -58.98(14) . .
Si1 Al1 Fe1 C9 119.06(16) . .
C6 Al1 Fe1 C3 -156.71(11) . .
C1 Al1 Fe1 C3 22.73(10) . .
N1 Al1 Fe1 C3 -61.23(10) . .
C11 Al1 Fe1 C3 120.47(13) . .
Si1 Al1 Fe1 C3 -61.49(16) . .
C6 Al1 Fe1 C4 159.26(11) . .
C1 Al1 Fe1 C4 -21.29(10) . .
N1 Al1 Fe1 C4 -105.26(10) . .
C11 Al1 Fe1 C4 76.45(13) . .
Si1 Al1 Fe1 C4 -105.52(15) . .
C6 Al1 Fe1 C8 -20.11(11) . .
C1 Al1 Fe1 C8 159.34(11) . .
N1 Al1 Fe1 C8 75.37(10) . .
C11 Al1 Fe1 C8 -102.92(13) . .
Si1 Al1 Fe1 C8 75.11(16) . .
C6 Al1 N1 C12 119.19(17) . .
C1 Al1 N1 C12 13.49(18) . .
C11 Al1 N1 C12 -116.73(17) . .
Si1 Al1 N1 C12 -115.89(18) . .
Fe1 Al1 N1 C12 64.18(17) . .
C6 Al1 N1 C13 -7.36(18) . .
C1 Al1 N1 C13 -113.06(16) . .
C11 Al1 N1 C13 116.72(16) . .
Si1 Al1 N1 C13 117.56(17) . .
Fe1 Al1 N1 C13 -62.37(16) . .
C6 Al1 N1 Si1 -124.92(8) . .
C1 Al1 N1 Si1 129.38(8) . .
C11 Al1 N1 Si1 -0.84(7) . .
Fe1 Al1 N1 Si1 -179.93(4) . .
C12 N1 Si1 C11 117.91(16) . .
C13 N1 Si1 C11 -115.28(16) . .
Al1 N1 Si1 C11 0.92(8) . .
C12 N1 Si1 C14 -6.00(18) . .
C13 N1 Si1 C14 120.81(17) . .
Al1 N1 Si1 C14 -122.98(10) . .
C12 N1 Si1 C15 -117.70(17) . .
C13 N1 Si1 C15 9.11(18) . .
Al1 N1 Si1 C15 125.31(9) . .
C12 N1 Si1 Al1 116.99(17) . .
C13 N1 Si1 Al1 -116.20(18) . .
C6 Al1 Si1 C11 -93.56(12) . .
C1 Al1 Si1 C11 107.08(11) . .
N1 Al1 Si1 C11 -178.78(11) . .
Fe1 Al1 Si1 C11 -178.47(16) . .
C6 Al1 Si1 N1 85.22(11) . .
C1 Al1 Si1 N1 -74.14(11) . .
C11 Al1 Si1 N1 178.78(11) . .
Fe1 Al1 Si1 N1 0.31(15) . .
C6 Al1 Si1 C14 167.75(13) . .
C1 Al1 Si1 C14 8.38(14) . .
N1 Al1 Si1 C14 82.52(13) . .
C11 Al1 Si1 C14 -98.70(13) . .
Fe1 Al1 Si1 C14 82.83(18) . .
C6 Al1 Si1 C15 5.69(14) . .
C1 Al1 Si1 C15 -153.67(13) . .
N1 Al1 Si1 C15 -79.53(13) . .
C11 Al1 Si1 C15 99.25(13) . .
Fe1 Al1 Si1 C15 -79.22(17) . .
C6 Al1 C1 C5 63.92(16) . .
N1 Al1 C1 C5 -175.62(14) . .
C11 Al1 C1 C5 -73.81(18) . .
Si1 Al1 C1 C5 -131.13(13) . .
Fe1 Al1 C1 C5 63.51(14) . .
C6 Al1 C1 C2 -63.24(16) . .
N1 Al1 C1 C2 57.21(16) . .
C11 Al1 C1 C2 159.02(14) . .
Si1 Al1 C1 C2 101.71(15) . .
Fe1 Al1 C1 C2 -63.65(14) . .
C6 Al1 C1 Fe1 0.41(8) . .
N1 Al1 C1 Fe1 120.87(7) . .
C11 Al1 C1 Fe1 -137.33(8) . .
Si1 Al1 C1 Fe1 165.36(4) . .
C2 Fe1 C1 C5 114.87(16) . .
C10 Fe1 C1 C5 -86.17(13) . .
C7 Fe1 C1 C5 -160.64(12) . .
C6 Fe1 C1 C5 -123.84(12) . .
C9 Fe1 C1 C5 -73.7(2) . .
C3 Fe1 C1 C5 78.63(12) . .
C4 Fe1 C1 C5 35.96(12) . .
C8 Fe1 C1 C5 -170.13(18) . .
Al1 Fe1 C1 C5 -123.44(13) . .
C10 Fe1 C1 C2 158.96(12) . .
C5 Fe1 C1 C2 -114.87(16) . .
C7 Fe1 C1 C2 84.49(13) . .
C6 Fe1 C1 C2 121.28(12) . .
C9 Fe1 C1 C2 171.40(18) . .
C3 Fe1 C1 C2 -36.24(12) . .
C4 Fe1 C1 C2 -78.92(13) . .
C8 Fe1 C1 C2 75.0(2) . .
Al1 Fe1 C1 C2 121.68(14) . .
C2 Fe1 C1 Al1 -121.68(14) . .
C10 Fe1 C1 Al1 37.28(10) . .
C5 Fe1 C1 Al1 123.44(13) . .
C7 Fe1 C1 Al1 -37.19(10) . .
C6 Fe1 C1 Al1 -0.40(8) . .
C9 Fe1 C1 Al1 49.7(2) . .
C3 Fe1 C1 Al1 -157.92(10) . .
C4 Fe1 C1 Al1 159.40(10) . .
C8 Fe1 C1 Al1 -46.7(2) . .
C5 C1 C2 C3 -1.5(2) . .
Al1 C1 C2 C3 132.97(15) . .
Fe1 C1 C2 C3 59.07(14) . .
C5 C1 C2 Fe1 -60.60(12) . .
Al1 C1 C2 Fe1 73.89(11) . .
C10 Fe1 C2 C3 -161.47(16) . .
C5 Fe1 C2 C3 -81.19(13) . .
C7 Fe1 C2 C3 128.49(13) . .
C1 Fe1 C2 C3 -121.65(17) . .
C6 Fe1 C2 C3 171.46(12) . .
C9 Fe1 C2 C3 75.3(4) . .
C4 Fe1 C2 C3 -37.01(12) . .
C8 Fe1 C2 C3 90.45(15) . .
Al1 Fe1 C2 C3 -161.11(12) . .
C10 Fe1 C2 C1 -39.8(2) . .
C5 Fe1 C2 C1 40.46(11) . .
C7 Fe1 C2 C1 -109.86(12) . .
C6 Fe1 C2 C1 -66.89(13) . .
C9 Fe1 C2 C1 -163.1(3) . .
C3 Fe1 C2 C1 121.65(17) . .
C4 Fe1 C2 C1 84.64(12) . .
C8 Fe1 C2 C1 -147.90(13) . .
Al1 Fe1 C2 C1 -39.46(10) . .
C1 C2 C3 C4 0.7(2) . .
Fe1 C2 C3 C4 58.99(14) . .
C1 C2 C3 Fe1 -58.29(14) . .
C2 Fe1 C3 C4 -119.77(17) . .
C10 Fe1 C3 C4 18.4(4) . .
C5 Fe1 C3 C4 -38.08(12) . .
C7 Fe1 C3 C4 171.94(13) . .
C1 Fe1 C3 C4 -82.68(13) . .
C6 Fe1 C3 C4 -136.76(17) . .
C9 Fe1 C3 C4 79.44(17) . .
C8 Fe1 C3 C4 124.93(14) . .
Al1 Fe1 C3 C4 -99.86(12) . .
C10 Fe1 C3 C2 138.2(3) . .
C5 Fe1 C3 C2 81.68(13) . .
C7 Fe1 C3 C2 -68.29(15) . .
C1 Fe1 C3 C2 37.08(12) . .
C6 Fe1 C3 C2 -17.0(2) . .
C9 Fe1 C3 C2 -160.80(14) . .
C4 Fe1 C3 C2 119.77(17) . .
C8 Fe1 C3 C2 -115.30(14) . .
Al1 Fe1 C3 C2 19.91(13) . .
C2 C3 C4 C5 0.4(2) . .
Fe1 C3 C4 C5 58.38(14) . .
C2 C3 C4 Fe1 -57.93(14) . .
C2 Fe1 C4 C3 37.69(12) . .
C10 Fe1 C4 C3 -174.43(12) . .
C5 Fe1 C4 C3 119.08(18) . .
C7 Fe1 C4 C3 -24.7(4) . .
C1 Fe1 C4 C3 82.51(13) . .
C6 Fe1 C4 C3 133.40(19) . .
C9 Fe1 C4 C3 -127.62(13) . .
C8 Fe1 C4 C3 -82.16(16) . .
Al1 Fe1 C4 C3 98.62(12) . .
C2 Fe1 C4 C5 -81.40(13) . .
C10 Fe1 C4 C5 66.48(16) . .
C7 Fe1 C4 C5 -143.8(3) . .
C1 Fe1 C4 C5 -36.57(12) . .
C6 Fe1 C4 C5 14.3(3) . .
C9 Fe1 C4 C5 113.30(13) . .
C3 Fe1 C4 C5 -119.08(18) . .
C8 Fe1 C4 C5 158.75(14) . .
Al1 Fe1 C4 C5 -20.47(14) . .
C3 C4 C5 C1 -1.5(2) . .
Fe1 C4 C5 C1 57.81(14) . .
C3 C4 C5 Fe1 -59.26(15) . .
C2 C1 C5 C4 1.8(2) . .
Al1 C1 C5 C4 -131.73(16) . .
Fe1 C1 C5 C4 -58.54(15) . .
C2 C1 C5 Fe1 60.35(12) . .
Al1 C1 C5 Fe1 -73.19(12) . .
C2 Fe1 C5 C4 81.58(14) . .
C10 Fe1 C5 C4 -130.33(13) . .
C7 Fe1 C5 C4 160.67(17) . .
C1 Fe1 C5 C4 122.27(17) . .
C6 Fe1 C5 C4 -173.13(12) . .
C9 Fe1 C5 C4 -91.58(15) . .
C3 Fe1 C5 C4 37.37(13) . .
C8 Fe1 C5 C4 -73.6(3) . .
Al1 Fe1 C5 C4 160.71(13) . .
C2 Fe1 C5 C1 -40.69(11) . .
C10 Fe1 C5 C1 107.40(12) . .
C7 Fe1 C5 C1 38.4(2) . .
C6 Fe1 C5 C1 64.60(13) . .
C9 Fe1 C5 C1 146.15(12) . .
C3 Fe1 C5 C1 -84.90(12) . .
C4 Fe1 C5 C1 -122.27(17) . .
C8 Fe1 C5 C1 164.2(3) . .
Al1 Fe1 C5 C1 38.44(10) . .
C1 Al1 C6 C10 -64.65(16) . .
N1 Al1 C6 C10 -178.98(14) . .
C11 Al1 C6 C10 77.36(17) . .
Si1 Al1 C6 C10 130.89(13) . .
Fe1 Al1 C6 C10 -64.24(14) . .
C1 Al1 C6 C7 63.04(18) . .
N1 Al1 C6 C7 -51.28(19) . .
C11 Al1 C6 C7 -154.95(16) . .
Si1 Al1 C6 C7 -101.41(17) . .
Fe1 Al1 C6 C7 63.45(16) . .
C1 Al1 C6 Fe1 -0.41(8) . .
N1 Al1 C6 Fe1 -114.74(8) . .
C11 Al1 C6 Fe1 141.60(8) . .
Si1 Al1 C6 Fe1 -164.86(4) . .
C2 Fe1 C6 C10 159.07(12) . .
C5 Fe1 C6 C10 84.22(13) . .
C7 Fe1 C6 C10 -114.81(17) . .
C1 Fe1 C6 C10 121.14(12) . .
C9 Fe1 C6 C10 -35.95(13) . .
C3 Fe1 C6 C10 170.96(16) . .
C4 Fe1 C6 C10 74.1(2) . .
C8 Fe1 C6 C10 -78.78(13) . .
Al1 Fe1 C6 C10 120.74(14) . .
C2 Fe1 C6 C7 -86.13(14) . .
C10 Fe1 C6 C7 114.81(17) . .
C5 Fe1 C6 C7 -160.97(13) . .
C1 Fe1 C6 C7 -124.05(13) . .
C9 Fe1 C6 C7 78.85(14) . .
C3 Fe1 C6 C7 -74.2(2) . .
C4 Fe1 C6 C7 -171.12(18) . .
C8 Fe1 C6 C7 36.02(13) . .
Al1 Fe1 C6 C7 -124.45(15) . .
C2 Fe1 C6 Al1 38.32(10) . .
C10 Fe1 C6 Al1 -120.74(14) . .
C5 Fe1 C6 Al1 -36.52(10) . .
C7 Fe1 C6 Al1 124.45(15) . .
C1 Fe1 C6 Al1 0.40(8) . .
C9 Fe1 C6 Al1 -156.70(11) . .
C3 Fe1 C6 Al1 50.2(2) . .
C4 Fe1 C6 Al1 -46.7(2) . .
C8 Fe1 C6 Al1 160.47(11) . .
C10 C6 C7 C8 1.9(2) . .
Al1 C6 C7 C8 -131.72(17) . .
Fe1 C6 C7 C8 -58.71(15) . .
C10 C6 C7 Fe1 60.56(13) . .
Al1 C6 C7 Fe1 -73.02(14) . .
C2 Fe1 C7 C8 -130.41(14) . .
C10 Fe1 C7 C8 81.49(14) . .
C5 Fe1 C7 C8 159.71(17) . .
C1 Fe1 C7 C8 -173.57(13) . .
C6 Fe1 C7 C8 122.04(19) . .
C9 Fe1 C7 C8 37.36(13) . .
C3 Fe1 C7 C8 -91.65(15) . .
C4 Fe1 C7 C8 -72.4(4) . .
Al1 Fe1 C7 C8 159.68(13) . .
C2 Fe1 C7 C6 107.56(13) . .
C10 Fe1 C7 C6 -40.54(12) . .
C5 Fe1 C7 C6 37.7(2) . .
C1 Fe1 C7 C6 64.40(14) . .
C9 Fe1 C7 C6 -84.68(13) . .
C3 Fe1 C7 C6 146.31(12) . .
C4 Fe1 C7 C6 165.5(3) . .
C8 Fe1 C7 C6 -122.04(19) . .
Al1 Fe1 C7 C6 37.64(11) . .
C6 C7 C8 C9 -1.1(2) . .
Fe1 C7 C8 C9 -59.05(15) . .
C6 C7 C8 Fe1 57.92(14) . .
C2 Fe1 C8 C9 -174.28(13) . .
C10 Fe1 C8 C9 38.01(13) . .
C5 Fe1 C8 C9 -23.2(4) . .
C7 Fe1 C8 C9 119.29(19) . .
C1 Fe1 C8 C9 132.68(19) . .
C6 Fe1 C8 C9 82.60(14) . .
C3 Fe1 C8 C9 -127.12(14) . .
C4 Fe1 C8 C9 -81.46(17) . .
Al1 Fe1 C8 C9 97.76(13) . .
C2 Fe1 C8 C7 66.43(16) . .
C10 Fe1 C8 C7 -81.28(14) . .
C5 Fe1 C8 C7 -142.5(3) . .
C1 Fe1 C8 C7 13.4(3) . .
C6 Fe1 C8 C7 -36.69(13) . .
C9 Fe1 C8 C7 -119.29(19) . .
C3 Fe1 C8 C7 113.59(14) . .
C4 Fe1 C8 C7 159.25(13) . .
Al1 Fe1 C8 C7 -21.53(14) . .
C7 C8 C9 C10 -0.1(2) . .
Fe1 C8 C9 C10 -58.41(15) . .
C7 C8 C9 Fe1 58.30(15) . .
C2 Fe1 C9 C8 19.1(4) . .
C10 Fe1 C9 C8 -119.0(2) . .
C5 Fe1 C9 C8 172.32(13) . .
C7 Fe1 C9 C8 -37.87(14) . .
C1 Fe1 C9 C8 -136.90(18) . .
C6 Fe1 C9 C8 -82.41(14) . .
C3 Fe1 C9 C8 80.39(18) . .
C4 Fe1 C9 C8 125.38(14) . .
Al1 Fe1 C9 C8 -100.31(13) . .
C2 Fe1 C9 C10 138.2(3) . .
C5 Fe1 C9 C10 -68.64(16) . .
C7 Fe1 C9 C10 81.17(15) . .
C1 Fe1 C9 C10 -17.9(3) . .
C6 Fe1 C9 C10 36.63(13) . .
C3 Fe1 C9 C10 -160.58(14) . .
C4 Fe1 C9 C10 -115.58(14) . .
C8 Fe1 C9 C10 119.0(2) . .
Al1 Fe1 C9 C10 18.73(15) . .
C8 C9 C10 C6 1.3(2) . .
Fe1 C9 C10 C6 -58.13(15) . .
C8 C9 C10 Fe1 59.44(15) . .
C7 C6 C10 C9 -1.9(2) . .
Al1 C6 C10 C9 133.56(16) . .
Fe1 C6 C10 C9 58.82(15) . .
C7 C6 C10 Fe1 -60.75(13) . .
Al1 C6 C10 Fe1 74.73(12) . .
C2 Fe1 C10 C9 -161.69(17) . .
C5 Fe1 C10 C9 127.93(14) . .
C7 Fe1 C10 C9 -81.64(15) . .
C1 Fe1 C10 C9 170.93(14) . .
C6 Fe1 C10 C9 -122.16(19) . .
C3 Fe1 C10 C9 75.2(4) . .
C4 Fe1 C10 C9 89.78(16) . .
C8 Fe1 C10 C9 -37.49(15) . .
Al1 Fe1 C10 C9 -162.05(15) . .
C2 Fe1 C10 C6 -39.5(2) . .
C5 Fe1 C10 C6 -109.91(12) . .
C7 Fe1 C10 C6 40.53(12) . .
C1 Fe1 C10 C6 -66.90(13) . .
C9 Fe1 C10 C6 122.16(19) . .
C3 Fe1 C10 C6 -162.6(3) . .
C4 Fe1 C10 C6 -148.06(12) . .
C8 Fe1 C10 C6 84.67(14) . .
Al1 Fe1 C10 C6 -39.88(10) . .
N1 Si1 C11 Si2 -113.41(11) . .
C14 Si1 C11 Si2 2.50(16) . .
C15 Si1 C11 Si2 131.88(12) . .
Al1 Si1 C11 Si2 -112.50(12) . .
N1 Si1 C11 Si3 113.18(10) . .
C14 Si1 C11 Si3 -130.91(13) . .
C15 Si1 C11 Si3 -1.53(16) . .
Al1 Si1 C11 Si3 114.09(12) . .
N1 Si1 C11 Al1 -0.91(8) . .
C14 Si1 C11 Al1 115.00(12) . .
C15 Si1 C11 Al1 -115.62(11) . .
C16 Si2 C11 Si1 52.81(15) . .
C17 Si2 C11 Si1 -68.80(15) . .
C18 Si2 C11 Si1 169.87(13) . .
C16 Si2 C11 Si3 -173.94(12) . .
C17 Si2 C11 Si3 64.45(15) . .
C18 Si2 C11 Si3 -56.88(15) . .
C16 Si2 C11 Al1 -45.70(14) . .
C17 Si2 C11 Al1 -167.31(12) . .
C18 Si2 C11 Al1 71.36(14) . .
C19 Si3 C11 Si1 -175.09(13) . .
C21 Si3 C11 Si1 -55.67(15) . .
C20 Si3 C11 Si1 65.15(15) . .
C19 Si3 C11 Si2 50.40(16) . .
C21 Si3 C11 Si2 169.81(12) . .
C20 Si3 C11 Si2 -69.37(15) . .
C19 Si3 C11 Al1 -76.90(15) . .
C21 Si3 C11 Al1 42.51(14) . .
C20 Si3 C11 Al1 163.33(12) . .
C6 Al1 C11 Si1 120.52(9) . .
C1 Al1 C11 Si1 -111.47(10) . .
N1 Al1 C11 Si1 0.84(7) . .
Fe1 Al1 C11 Si1 179.45(6) . .
C6 Al1 C11 Si2 -122.46(10) . .
C1 Al1 C11 Si2 5.55(14) . .
N1 Al1 C11 Si2 117.86(10) . .
Si1 Al1 C11 Si2 117.02(12) . .
Fe1 Al1 C11 Si2 -63.53(15) . .
C6 Al1 C11 Si3 6.14(14) . .
C1 Al1 C11 Si3 134.15(10) . .
N1 Al1 C11 Si3 -113.54(10) . .
Si1 Al1 C11 Si3 -114.38(12) . .
Fe1 Al1 C11 Si3 65.07(15) . .
C33 C31 C32 C33 0.4(4) 2_575 .
C31 C32 C33 C31 -0.4(4) . 2_575
